data_7004876
loop_
_publ_author_name
'Cowley, Andrew R.'
'Dilworth, Jonathan R.'
'Donnelly, Paul S.'
'Heslop, Julia M.'
'Ratcliffe, Steven J.'

_publ_section_title
;
 Bifunctional chelators for copper radiopharmaceuticals: the synthesis
 of [Cu(ATSM)-amino acid] and [Cu(ATSM)-octreotide] conjugates.
;
_journal_issue 2
_journal_name_full 'Dalton transactions (Cambridge, England : 2003)'
_journal_page_first 209
_journal_page_last 217
_journal_paper_doi 10.1039/b612142j
_journal_year 2007
_chemical_compound_source
;
synthesis as described
;
_chemical_formula_moiety ' C20 H20 N6 O4 S2, 4(C3 H7 N O), C4 H10 O '
_chemical_formula_sum 'C36 H58 N10 O9 S2'
_chemical_formula_weight 839.04
_chemical_name_systematic
;
?
;
_space_group_IT_number 2
_symmetry_cell_setting triclinic
_symmetry_space_group_name_Hall '-P 1'
_symmetry_space_group_name_H-M 'P -1'
_atom_sites_solution_hydrogens geom
_atom_sites_solution_primary direct
_cell_angle_alpha 68.0679(11)
_cell_angle_beta 88.8912(9)
_cell_angle_gamma 86.7614(11)
_cell_formula_units_Z 1
_cell_length_a 7.7954(2)
_cell_length_b 12.1336(3)
_cell_length_c 12.5220(3)
_cell_measurement_reflns_used 14644
_cell_measurement_temperature 150
_cell_measurement_theta_max 28
_cell_measurement_theta_min 5
_cell_volume 1096.93(5)
_computing_cell_refinement
;
KappaCCD software 'DENZO' (Otwinowski & Minor, 1996)
;
_computing_data_collection
;
KappaCCD software 'Collect' (Nonius, 2000)
;
_computing_data_reduction
;
KappaCCD software 'DENZO' (Otwinowski & Minor, 1996)
;
_computing_publication_material
;
CRYSTALS (Watkin et al, 2001)
;
_computing_structure_refinement
;
CRYSTALS (Watkin et al, 2001)
;
_computing_structure_solution 'SIR92 (Giacovazzo et al, 1992)'
_diffrn_ambient_temperature 150
_diffrn_measured_fraction_theta_full 0.999
_diffrn_measured_fraction_theta_max 0.999
_diffrn_measurement_device_type
;
Nonius KappaCCD
;
_diffrn_measurement_method \w
_diffrn_radiation_monochromator graphite
_diffrn_radiation_type 'Mo K\a'
_diffrn_radiation_wavelength 0.71073
_diffrn_reflns_av_R_equivalents 0.034
_diffrn_reflns_limit_h_max 10
_diffrn_reflns_limit_h_min -10
_diffrn_reflns_limit_k_max 15
_diffrn_reflns_limit_k_min -15
_diffrn_reflns_limit_l_max 16
_diffrn_reflns_limit_l_min -16
_diffrn_reflns_number 14644
_diffrn_reflns_theta_full 27.46
_diffrn_reflns_theta_max 27.46
_diffrn_reflns_theta_min 5.16
_diffrn_standards_decay_% 0.00
_diffrn_standards_interval_count 0
_diffrn_standards_interval_time 0
_diffrn_standards_number 0
_exptl_absorpt_coefficient_mu 0.183
_exptl_absorpt_correction_T_max 0.99
_exptl_absorpt_correction_T_min 0.93
_exptl_absorpt_correction_type multi-scan
_exptl_absorpt_process_details
;
Denzo/Scalepack (Otwinowski & Minor, 1996)
;
_exptl_crystal_colour ' pale orange '
_exptl_crystal_density_diffrn 1.270
_exptl_crystal_description ' plate '
_exptl_crystal_F_000 448.313
_exptl_crystal_size_max 0.38
_exptl_crystal_size_mid 0.32
_exptl_crystal_size_min 0.08
_refine_diff_density_max 0.76
_refine_diff_density_min -0.70
_refine_ls_extinction_method None
_refine_ls_goodness_of_fit_ref 1.0308
_refine_ls_hydrogen_treatment mixed
_refine_ls_matrix_type full
_refine_ls_number_parameters 267
_refine_ls_number_reflns 4903
_refine_ls_R_factor_gt 0.0603
_refine_ls_shift/su_max 0.030205
_refine_ls_structure_factor_coef F
_refine_ls_weighting_details
;
Chebychev polynomial with 3 parameters (Carruthers & Watkin , 1979)
1.77 1.23 1.16
;
_refine_ls_weighting_scheme calc
_refine_ls_wR_factor_ref 0.0777
_reflns_limit_h_max 9
_reflns_limit_h_min -10
_reflns_limit_k_max 15
_reflns_limit_k_min -15
_reflns_limit_l_max 15
_reflns_limit_l_min -16
_reflns_number_gt 4903
_reflns_number_total 4989
_reflns_threshold_expression >3.00\s(I)
_cod_data_source_file b612142j.txt
_cod_data_source_block ARC698
_cod_depositor_comments
;
The following automatic conversions were performed:
'_symmetry_cell_setting' value 'Triclinic ' changed to 'triclinic'
according to '/home/saulius/struct/CIF-dictionaries/cif_core.dic'
dictionary named 'cif_core.dic' version 2.4.1 from 2010-06-29.

Automatic conversion script
Id: cif_fix_enum 1527 2010-12-29 10:47:43Z saulius 
;
_cod_original_sg_symbol_H-M 'P -1 '
_cod_original_formula_sum ' C36 H58 N10 O9 S2 '
_cod_database_code 7004876

loop_
_symmetry_equiv_pos_as_xyz
x,y,z
-x,-y,-z

loop_
_atom_site_label
_atom_site_fract_x
_atom_site_fract_y
_atom_site_fract_z
_atom_site_U_iso_or_equiv
_atom_site_occupancy
_atom_site_adp_type
S1 0.02978(7) 0.70925(6) 0.20441(5) 0.0699 1.0000 Uani
C1 -0.0767(2) 0.65951(19) 0.32874(18) 0.0530 1.0000 Uani
N1 -0.2264(2) 0.60379(17) 0.33458(16) 0.0558 1.0000 Uani
N2 -0.31229(19) 0.56469(16) 0.43709(14) 0.0530 1.0000 Uani
C2 -0.4601(2) 0.51913(19) 0.44234(18) 0.0528 1.0000 Uani
N3 -0.0361(2) 0.66943(17) 0.42918(16) 0.0556 1.0000 Uani
C3 0.1039(2) 0.71615(19) 0.46486(19) 0.0529 1.0000 Uani
C4 0.2416(3) 0.7682(2) 0.3953(2) 0.0608 1.0000 Uani
C5 0.3752(3) 0.8048(2) 0.4440(2) 0.0656 1.0000 Uani
C6 0.3735(3) 0.7934(2) 0.5574(2) 0.0636 1.0000 Uani
C7 0.2324(3) 0.7444(2) 0.6253(2) 0.0708 1.0000 Uani
C8 0.0990(3) 0.7069(2) 0.5786(2) 0.0646 1.0000 Uani
C9 0.5254(3) 0.8274(2) 0.6067(3) 0.0772 1.0000 Uani
O1 0.6572(3) 0.8569(2) 0.5532(2) 0.1118 1.0000 Uani
O2 0.5053(3) 0.8195(2) 0.71330(19) 0.0883 1.0000 Uani
C10 -0.5510(2) 0.5040(2) 0.3457(2) 0.0658 1.0000 Uani
O3 -0.2791(2) 0.52602(18) 0.14836(15) 0.0820 1.0000 Uani
C11 -0.2267(3) 0.5714(2) 0.0489(2) 0.0655 1.0000 Uani
N4 -0.2307(2) 0.52169(18) -0.02881(16) 0.0615 1.0000 Uani
C12 -0.1704(3) 0.5811(3) -0.1458(2) 0.0800 1.0000 Uani
C13 -0.3015(3) 0.4064(3) -0.0017(2) 0.0794 1.0000 Uani
O4 0.7773(3) 0.8734(2) 0.7963(2) 0.1096 1.0000 Uani
C14 0.8893(4) 0.9268(3) 0.7277(3) 0.0860 1.0000 Uani
N5 1.0312(3) 0.95938(19) 0.7624(2) 0.0860 1.0000 Uani
C15 1.1577(4) 1.0226(3) 0.6811(3) 0.1011 1.0000 Uani
C16 1.0644(6) 0.9367(4) 0.8816(4) 0.1327 1.0000 Uani
O5 0.4756(9) -0.0039(8) -0.0151(8) 0.152(2) 0.5000 Uiso
C17 0.4389(9) 0.1185(8) -0.0311(8) 0.142(3) 0.5000 Uiso
C18 0.4739(9) 0.1767(9) -0.1522(8) 0.129(3) 0.5000 Uiso
C19 0.4514(9) -0.0763(8) 0.1046(8) 0.142(3) 0.5000 Uiso
C20 0.499(1) -0.1944(9) 0.104(1) 0.145(3) 0.5000 Uiso
H1 -0.260(3) 0.5928(18) 0.274(2) 0.056(6) 1.0000 Uiso
H2 -0.107(3) 0.6424(19) 0.484(2) 0.053(6) 1.0000 Uiso
H3 0.591(5) 0.835(3) 0.734(3) 0.131(14) 1.0000 Uiso
H41 0.2443 0.7790 0.3121 0.0763 1.0000 Uiso
H51 0.4757 0.8406 0.3949 0.0810 1.0000 Uiso
H71 0.2278 0.7364 0.7077 0.0902 1.0000 Uiso
H81 -0.0024 0.6726 0.6274 0.0820 1.0000 Uiso
H101 -0.6625 0.4665 0.3739 0.0868 1.0000 Uiso
H102 -0.5736 0.5835 0.2828 0.0868 1.0000 Uiso
H103 -0.4779 0.4518 0.3154 0.0868 1.0000 Uiso
H111 -0.1776 0.6514 0.0252 0.0861 1.0000 Uiso
H121 -0.1247 0.6592 -0.1540 0.0992 1.0000 Uiso
H122 -0.2678 0.5947 -0.2008 0.0992 1.0000 Uiso
H123 -0.0771 0.5302 -0.1630 0.0992 1.0000 Uiso
H131 -0.3384 0.3746 0.0807 0.1054 1.0000 Uiso
H132 -0.4029 0.4148 -0.0524 0.1054 1.0000 Uiso
H133 -0.2121 0.3503 -0.0147 0.1054 1.0000 Uiso
H141 0.8722 0.9459 0.6436 0.1027 1.0000 Uiso
H151 1.1212 1.0331 0.6016 0.1221 1.0000 Uiso
H152 1.1693 1.1023 0.6857 0.1221 1.0000 Uiso
H153 1.2708 0.9763 0.6994 0.1221 1.0000 Uiso
H161 0.9683 0.8925 0.9298 0.1541 1.0000 Uiso
H162 1.0733 1.0140 0.8920 0.1541 1.0000 Uiso
H163 1.1747 0.8879 0.9057 0.1541 1.0000 Uiso
H171 0.5162 0.1446 0.0168 0.1703 0.5000 Uiso
H172 0.3164 0.1333 -0.0128 0.1703 0.5000 Uiso
H181 0.4529 0.2647 -0.1752 0.1546 0.5000 Uiso
H182 0.5964 0.1586 -0.1678 0.1546 0.5000 Uiso
H183 0.3965 0.1473 -0.1974 0.1546 0.5000 Uiso
H191 0.5286 -0.0543 0.1555 0.1699 0.5000 Uiso
H192 0.3294 -0.0706 0.1289 0.1699 0.5000 Uiso
H201 0.4884 -0.2551 0.1841 0.1735 0.5000 Uiso
H202 0.6210 -0.1964 0.0779 0.1735 0.5000 Uiso
H203 0.4217 -0.2126 0.0512 0.1735 0.5000 Uiso

loop_
_atom_site_aniso_label
_atom_site_aniso_U_11
_atom_site_aniso_U_22
_atom_site_aniso_U_33
_atom_site_aniso_U_23
_atom_site_aniso_U_13
_atom_site_aniso_U_12
S1 0.0542(3) 0.1113(5) 0.0612(4) -0.0494(3) 0.0103(2) -0.0247(3)
C1 0.0440(9) 0.0684(13) 0.0569(12) -0.035(1) -0.0007(8) -0.0054(9)
N1 0.0447(8) 0.0839(13) 0.054(1) -0.043(1) 0.0042(7) -0.0138(8)
N2 0.0388(7) 0.0787(12) 0.055(1) -0.0400(9) 0.0015(7) -0.0078(7)
C2 0.0388(9) 0.0763(13) 0.0584(12) -0.0419(11) 0.0002(8) -0.0062(9)
N3 0.0454(8) 0.0788(12) 0.054(1) -0.0360(9) 0.0033(7) -0.0179(8)
C3 0.0449(9) 0.0640(13) 0.0586(12) -0.032(1) -0.0049(8) -0.0068(8)
C4 0.054(1) 0.0776(14) 0.0594(13) -0.0330(11) -0.0003(9) -0.018(1)
C5 0.0514(11) 0.0799(15) 0.0713(15) -0.0327(12) -0.002(1) -0.019(1)
C6 0.0539(11) 0.0706(14) 0.0721(15) -0.0318(12) -0.014(1) -0.010(1)
C7 0.0615(12) 0.0990(18) 0.0650(14) -0.0437(13) -0.0077(11) -0.0155(12)
C8 0.0522(11) 0.0912(16) 0.0616(13) -0.0396(12) -0.0005(9) -0.018(1)
C9 0.0635(14) 0.0908(18) 0.0854(19) -0.0399(15) -0.0187(13) -0.0141(12)
O1 0.0742(12) 0.175(2) 0.1074(17) -0.0694(16) -0.0014(11) -0.0557(13)
O2 0.0741(11) 0.1203(16) 0.0821(14) -0.0473(11) -0.021(1) -0.0253(11)
C10 0.047(1) 0.1099(19) 0.0604(13) -0.0528(13) 0.0038(9) -0.0165(11)
O3 0.074(1) 0.1324(15) 0.0678(11) -0.0662(11) 0.0176(8) -0.036(1)
C11 0.0507(11) 0.1025(18) 0.0621(14) -0.0508(13) 0.002(1) -0.0140(11)
N4 0.0488(9) 0.0957(14) 0.055(1) -0.044(1) -0.0006(7) -0.0092(9)
C12 0.0801(15) 0.112(2) 0.0553(14) -0.0408(14) -0.0022(12) -0.0020(14)
C13 0.0697(14) 0.115(2) 0.0789(17) -0.0630(16) 0.0106(12) -0.0240(14)
O4 0.1167(16) 0.1165(17) 0.0975(16) -0.0352(13) -0.0359(13) -0.0447(14)
C14 0.0902(18) 0.0739(17) 0.093(2) -0.0265(15) -0.0276(16) -0.0185(14)
N5 0.0983(16) 0.0662(13) 0.0904(17) -0.0220(11) -0.0345(13) -0.0178(11)
C15 0.096(2) 0.0788(19) 0.131(3) -0.0401(19) -0.0141(19) -0.0088(16)
C16 0.161(3) 0.119(3) 0.105(3) -0.017(2) -0.060(2) -0.060(2)

loop_
_atom_type_symbol
_atom_type_scat_dispersion_real
_atom_type_scat_dispersion_imag
_atom_type_scat_Cromer_Mann_a1
_atom_type_scat_Cromer_Mann_b1
_atom_type_scat_Cromer_Mann_a2
_atom_type_scat_Cromer_Mann_b2
_atom_type_scat_Cromer_Mann_a3
_atom_type_scat_Cromer_Mann_b3
_atom_type_scat_Cromer_Mann_a4
_atom_type_scat_Cromer_Mann_b4
_atom_type_scat_Cromer_Mann_c
_atom_type_scat_source
'C ' 0.0020 0.0020 2.3100 20.8439 1.0200 10.2075 1.5886 0.5687 0.8650 51.6512 0.2156 International_Tables_Vol_IV_Table_2.2B
'H ' 0.0000 0.0000 0.4930 10.5109 0.3229 26.1257 0.1402 3.1424 0.0408 57.7997 0.0030 International_Tables_Vol_IV_Table_2.2B
'N ' 0.0040 0.0030 12.2126 0.0057 3.1322 9.8933 2.0125 28.9975 1.1663 0.5826 -11.5290 International_Tables_Vol_IV_Table_2.2B
'O ' 0.0080 0.0060 3.0485 13.2771 2.2868 5.7011 1.5463 0.3239 0.8670 32.9089 0.2508 International_Tables_Vol_IV_Table_2.2B
'S ' 0.1100 0.1240 6.9053 1.4679 5.2034 22.2151 1.4379 0.2536 1.5863 56.1720 0.8669 International_Tables_Vol_IV_Table_2.2B

loop_
_geom_angle_atom_site_label_1
_geom_angle_site_symmetry_1
_geom_angle_atom_site_label_2
_geom_angle_site_symmetry_2
_geom_angle_atom_site_label_3
_geom_angle_site_symmetry_3
_geom_angle
_geom_angle_publ_flag
S1 . C1 . N1 . 119.27(15) yes
S1 . C1 . N3 . 127.80(15) yes
N1 . C1 . N3 . 112.92(17) yes
C1 . N1 . N2 . 118.26(17) yes
C1 . N1 . H1 . 118.5(14) yes
N2 . N1 . H1 . 123.2(14) yes
N1 . N2 . C2 . 119.18(16) yes
N2 . C2 . C2 2_466 113.9(2) yes
N2 . C2 . C10 . 126.38(18) yes
C2 2_466 C2 . C10 . 119.74(19) yes
C1 . N3 . C3 . 133.32(18) yes
C1 . N3 . H2 . 116.0(15) yes
C3 . N3 . H2 . 110.7(15) yes
N3 . C3 . C4 . 124.96(19) yes
N3 . C3 . C8 . 115.30(18) yes
C4 . C3 . C8 . 119.74(18) yes
C3 . C4 . C5 . 118.6(2) yes
C3 . C4 . H41 . 120.69 no
C5 . C4 . H41 . 120.7 no
C4 . C5 . C6 . 122.1(2) yes
C4 . C5 . H51 . 119.0 no
C6 . C5 . H51 . 119.0 no
C5 . C6 . C7 . 118.7(2) yes
C5 . C6 . C9 . 119.6(2) yes
C7 . C6 . C9 . 121.6(2) yes
C6 . C7 . C8 . 120.0(2) yes
C6 . C7 . H71 . 120.0 no
C8 . C7 . H71 . 120.0 no
C3 . C8 . C7 . 120.8(2) yes
C3 . C8 . H81 . 119.6 no
C7 . C8 . H81 . 119.6 no
C6 . C9 . O1 . 122.6(3) yes
C6 . C9 . O2 . 114.2(2) yes
O1 . C9 . O2 . 123.1(2) yes
C9 . O2 . H3 . 108.(3) yes
C2 . C10 . H101 . 109.47 no
C2 . C10 . H102 . 109.47 no
H101 . C10 . H102 . 109.5 no
C2 . C10 . H103 . 109.47 no
H101 . C10 . H103 . 109.5 no
H102 . C10 . H103 . 109.5 no
O3 . C11 . N4 . 124.6(2) yes
O3 . C11 . H111 . 117.7 no
N4 . C11 . H111 . 117.7 no
C11 . N4 . C12 . 122.0(2) yes
C11 . N4 . C13 . 121.15(19) yes
C12 . N4 . C13 . 116.81(19) yes
N4 . C12 . H121 . 109.5 no
N4 . C12 . H122 . 109.5 no
H121 . C12 . H122 . 109.5 no
N4 . C12 . H123 . 109.5 no
H121 . C12 . H123 . 109.5 no
H122 . C12 . H123 . 109.5 no
N4 . C13 . H131 . 109.5 no
N4 . C13 . H132 . 109.5 no
H131 . C13 . H132 . 109.5 no
N4 . C13 . H133 . 109.5 no
H131 . C13 . H133 . 109.5 no
H132 . C13 . H133 . 109.5 no
O4 . C14 . N5 . 122.1(3) yes
O4 . C14 . H141 . 118.9 no
N5 . C14 . H141 . 118.9 no
C14 . N5 . C15 . 121.0(3) yes
C14 . N5 . C16 . 122.4(3) yes
C15 . N5 . C16 . 116.6(3) yes
N5 . C15 . H151 . 109.5 no
N5 . C15 . H152 . 109.5 no
H151 . C15 . H152 . 109.5 no
N5 . C15 . H153 . 109.5 no
H151 . C15 . H153 . 109.5 no
H152 . C15 . H153 . 109.5 no
N5 . C16 . H161 . 109.5 no
N5 . C16 . H162 . 109.5 no
H161 . C16 . H162 . 109.5 no
N5 . C16 . H163 . 109.5 no
H161 . C16 . H163 . 109.5 no
H162 . C16 . H163 . 109.5 no
C17 . O5 . C19 . 108.7(7) yes
O5 . C17 . C18 . 101.2(7) yes
O5 . C17 . H171 . 111.5 no
C18 . C17 . H171 . 111.5 no
O5 . C17 . H172 . 111.5 no
C18 . C17 . H172 . 111.5 no
H171 . C17 . H172 . 109.5 no
C17 . C18 . H181 . 109.5 no
C17 . C18 . H182 . 109.5 no
H181 . C18 . H182 . 109.5 no
C17 . C18 . H183 . 109.5 no
H181 . C18 . H183 . 109.5 no
H182 . C18 . H183 . 109.5 no
O5 . C19 . C20 . 100.7(8) yes
O5 . C19 . H191 . 111.6 no
C20 . C19 . H191 . 111.6 no
O5 . C19 . H192 . 111.6 no
C20 . C19 . H192 . 111.6 no
H191 . C19 . H192 . 109.5 no
C19 . C20 . H201 . 109.5 no
C19 . C20 . H202 . 109.5 no
C19 . C20 . H203 . 109.5 no
H201 . C20 . H202 . 109.5 no
H201 . C20 . H203 . 109.5 no
H202 . C20 . H203 . 109.5 no

loop_
_geom_bond_atom_site_label_1
_geom_bond_site_symmetry_1
_geom_bond_atom_site_label_2
_geom_bond_site_symmetry_2
_geom_bond_distance
_geom_bond_publ_flag
S1 . C1 . 1.668(2) yes
C1 . N1 . 1.369(2) yes
C1 . N3 . 1.352(3) yes
N1 . N2 . 1.367(2) yes
N1 . H1 . 0.87(2) yes
N2 . C2 . 1.296(2) yes
C2 . C2 2_466 1.478(4) yes
C2 . C10 . 1.488(3) yes
N3 . C3 . 1.410(2) yes
N3 . H2 . 0.84(2) yes
C3 . C4 . 1.392(3) yes
C3 . C8 . 1.386(3) yes
C4 . C5 . 1.390(3) yes
C4 . H41 . 1.000 no
C5 . C6 . 1.375(3) yes
C5 . H51 . 1.000 no
C6 . C7 . 1.395(3) yes
C6 . C9 . 1.491(3) yes
C7 . C8 . 1.380(3) yes
C7 . H71 . 1.000 no
C8 . H81 . 1.000 no
C9 . O1 . 1.212(3) yes
C9 . O2 . 1.310(3) yes
O2 . H3 . 0.78(4) yes
C10 . H101 . 1.000 no
C10 . H102 . 1.000 no
C10 . H103 . 1.000 no
O3 . C11 . 1.230(3) yes
C11 . N4 . 1.324(3) yes
C11 . H111 . 1.000 no
N4 . C12 . 1.452(3) yes
N4 . C13 . 1.450(3) yes
C12 . H121 . 1.000 no
C12 . H122 . 1.000 no
C12 . H123 . 1.000 no
C13 . H131 . 1.000 no
C13 . H132 . 1.000 no
C13 . H133 . 1.000 no
O4 . C14 . 1.240(4) yes
C14 . N5 . 1.329(3) yes
C14 . H141 . 1.000 no
N5 . C15 . 1.435(4) yes
N5 . C16 . 1.438(4) yes
C15 . H151 . 1.000 no
C15 . H152 . 1.000 no
C15 . H153 . 1.000 no
C16 . H161 . 1.000 no
C16 . H162 . 1.000 no
C16 . H163 . 1.000 no
O5 . C17 . 1.435(12) yes
O5 . C19 . 1.441(12) yes
C17 . C18 . 1.441(11) yes
C17 . H171 . 1.000 no
C17 . H172 . 1.000 no
C18 . H181 . 1.00 no
C18 . H182 . 1.000 no
C18 . H183 . 1.000 no
C19 . C20 . 1.461(11) yes
C19 . H191 . 1.000 no
C19 . H192 . 1.000 no
C20 . H201 . 1.000 no
C20 . H202 . 1.000 no
C20 . H203 . 1.00 no

loop_
_geom_hbond_atom_site_label_D
_geom_hbond_atom_site_label_H
_geom_hbond_atom_site_label_A
_geom_hbond_distance_DH
_geom_hbond_distance_HA
_geom_hbond_distance_DA
_geom_hbond_angle_DHA
_geom_hbond_publ_flag
N1 H1 O3 0.87(2) 2.03(2) 2.867(2) 161.7(19) yes
O2 H3 O4 0.78(4) 1.82(4) 2.598(3) 173.(4) yes
